data_2216344
loop_
_publ_author_name
'Adohi-Krou, A.'
'Ouattara, M.'
'Zoro-Diama, E. G.'
'Akonan, L.'
'Aycard, J. P.'

_publ_section_title
;
 1-(1<i>H</i>-Benzimidazol-2-yl)-3-(3-chlorophenyl)prop-2-en-1-one
;
_journal_coeditor_code CF2159
_journal_issue 12
_journal_name_full 'Acta Crystallographica Section E'
_journal_page_first o4761
_journal_page_last o4761
_journal_paper_doi 10.1107/S1600536807053196
_journal_volume 63
_journal_year 2007
_chemical_formula_iupac 'C16 H11 Cl N2 O'
_chemical_formula_moiety 'C16 H11 Cl1 N2 O1'
_chemical_formula_sum 'C16 H11 Cl N2 O'
_chemical_formula_weight 282.73
_chemical_melting_point 492
_chemical_name_systematic
;
1-(1H-Benzimidazol-2-yl)-3-(3-chlorophenyl)prop-2-en-1-one
;
_space_group_IT_number 14
_symmetry_cell_setting monoclinic
_symmetry_space_group_name_Hall '-P 2ybc'
_symmetry_space_group_name_H-M 'P 1 21/c 1'
_atom_sites_solution_hydrogens geom
_atom_sites_solution_primary direct
_audit_creation_method CRYSTALS_ver_12.84
_cell_angle_alpha 90
_cell_angle_beta 92.379(9)
_cell_angle_gamma 90
_cell_formula_units_Z 4
_cell_length_a 9.629(2)
_cell_length_b 5.617(5)
_cell_length_c 24.657(4)
_cell_measurement_reflns_used 8694
_cell_measurement_temperature 295
_cell_measurement_theta_max 26
_cell_measurement_theta_min 3
_cell_volume 1332.5(12)
_computing_cell_refinement 'DENZO/SCALEPACK (Otwinowski & Minor, 1997)'
_computing_data_collection 'COLLECT (Nonius, 1997)'
_computing_data_reduction 'DENZO/SCALEPACK (Otwinowski & Minor, 1997)'
_computing_molecular_graphics
;
ORTEP-3 (Farrugia, 1997) and PLATON (Spek, 2003)
;
_computing_publication_material 'CRYSTALS (Betteridge <i>et al.</i>,  2003)'
_computing_structure_refinement 'CRYSTALS (Betteridge <i>et al.</i>,  2003)'
_computing_structure_solution 'SIR92 (Altomare <i>et al.</i>,  1994)'
_diffrn_ambient_temperature 295
_diffrn_measured_fraction_theta_full 0.933
_diffrn_measured_fraction_theta_max 0.931
_diffrn_measurement_device_type 'Nonius KappaCCD'
_diffrn_measurement_method '\f scans'
_diffrn_radiation_monochromator graphite
_diffrn_radiation_type 'Mo K\a'
_diffrn_radiation_wavelength 0.71070
_diffrn_reflns_av_R_equivalents 0.038
_diffrn_reflns_limit_h_max 11
_diffrn_reflns_limit_h_min -11
_diffrn_reflns_limit_k_max 6
_diffrn_reflns_limit_k_min -6
_diffrn_reflns_limit_l_max 30
_diffrn_reflns_limit_l_min -30
_diffrn_reflns_number 8694
_diffrn_reflns_theta_full 25.502
_diffrn_reflns_theta_max 26.023
_diffrn_reflns_theta_min 2.632
_diffrn_standards_number 0
_exptl_absorpt_coefficient_mu 0.282
_exptl_absorpt_correction_T_max 0.95
_exptl_absorpt_correction_T_min 0.89
_exptl_absorpt_correction_type multi-scan
_exptl_absorpt_process_details 'DENZO/SCALEPACK (Otwinowski & Minor, 1997)'
_exptl_crystal_colour yellow
_exptl_crystal_density_diffrn 1.409
_exptl_crystal_description parallelepiped
_exptl_crystal_F_000 584
_exptl_crystal_size_max 0.40
_exptl_crystal_size_mid 0.20
_exptl_crystal_size_min 0.20
_refine_diff_density_max 0.30
_refine_diff_density_min -0.42
_refine_ls_extinction_method None
_refine_ls_goodness_of_fit_ref 1.0067
_refine_ls_hydrogen_treatment constr
_refine_ls_matrix_type full
_refine_ls_number_parameters 181
_refine_ls_number_reflns 2429
_refine_ls_number_restraints 0
_refine_ls_R_factor_all 0.0603
_refine_ls_R_factor_gt 0.0461
_refine_ls_shift/su_max 0.000579
_refine_ls_structure_factor_coef Fsqd
_refine_ls_weighting_details
;
w=1/[\s^2^(F^2^) + (0.06P)^2^ + 0.69P], where P=(max(Fo^2^,0) + 2Fc^2^)/3
;
_refine_ls_weighting_scheme calc
_refine_ls_wR_factor_all 0.1294
_refine_ls_wR_factor_gt 0.1146
_refine_ls_wR_factor_ref 0.1146
_reflns_number_gt 1885
_reflns_number_total 2429
_reflns_threshold_expression I>3\s(I)
_cod_data_source_file cf2159.cif
_cod_data_source_block I
_cod_depositor_comments
;
The following automatic conversions were performed:
'_symmetry_cell_setting' value 'Monoclinic' changed to 'monoclinic'
according to '/home/saulius/struct/CIF-dictionaries/cif_core.dic'
dictionary named 'cif_core.dic' version 2.4.1 from 2010-06-29.

Automatic conversion script
Id: cif_fix_enum 1527 2010-12-29 10:47:43Z saulius 

The following automatic conversions were performed:

'_symmetry_cell_setting' value 'Monoclinic' changed to 'monoclinic'
according to /home/saulius/struct/CIF-dictionaries/cif_core.dic
dictionary named 'cif_core.dic' version 2.4.1 from 2010-06-29.

Automatic conversion script
Id: cif_fix_values 1715 2011-07-08 13:25:40Z adriana 
;
_cod_original_sg_symbol_H-M 'P 21/c'
_cod_original_formula_sum 'C16 H11 Cl1 N2 O1'
_cod_database_code 2216344
_cod_database_fobs_code 2216344

loop_
_symmetry_equiv_pos_as_xyz
x,y,z
-x,-y,-z
-x,y+1/2,-z+1/2
x,-y+1/2,z+1/2

loop_
_atom_site_type_symbol
_atom_site_label
_atom_site_fract_x
_atom_site_fract_y
_atom_site_fract_z
_atom_site_U_iso_or_equiv
_atom_site_adp_type
_atom_site_occupancy
Cl Cl1 1.14222(8) 0.07072(17) 0.26180(3) 0.0894 Uani 1.0000
O O1 0.65896(17) -0.3629(3) 0.47155(6) 0.0665 Uani 1.0000
N N1 0.52500(18) -0.2698(3) 0.56659(7) 0.0495 Uani 1.0000
N N2 0.64559(18) 0.0694(3) 0.57681(7) 0.0491 Uani 1.0000
C C1 1.0052(2) 0.3141(4) 0.42470(9) 0.0567 Uani 1.0000
C C2 1.0999(3) 0.4470(5) 0.39692(12) 0.0697 Uani 1.0000
C C3 1.1418(3) 0.3739(5) 0.34676(11) 0.0686 Uani 1.0000
C C4 1.0902(2) 0.1663(5) 0.32496(9) 0.0573 Uani 1.0000
C C5 0.9962(2) 0.0307(4) 0.35225(8) 0.0500 Uani 1.0000
C C6 0.9524(2) 0.1031(4) 0.40244(8) 0.0453 Uani 1.0000
C C7 0.8518(2) -0.0462(4) 0.42944(8) 0.0478 Uani 1.0000
C C8 0.7925(2) -0.0087(4) 0.47603(8) 0.0495 Uani 1.0000
C C9 0.6900(2) -0.1781(4) 0.49582(8) 0.0491 Uani 1.0000
C C10 0.6222(2) -0.1210(4) 0.54655(8) 0.0452 Uani 1.0000
C C11 0.4813(2) -0.1679(4) 0.61334(8) 0.0438 Uani 1.0000
C C12 0.3821(2) -0.2374(4) 0.64994(8) 0.0522 Uani 1.0000
C C13 0.3621(2) -0.0869(5) 0.69252(9) 0.0553 Uani 1.0000
C C14 0.4367(2) 0.1244(5) 0.69935(9) 0.0606 Uani 1.0000
C C15 0.5344(2) 0.1919(4) 0.66327(9) 0.0586 Uani 1.0000
C C16 0.5572(2) 0.0432(4) 0.61923(8) 0.0453 Uani 1.0000
H H1 0.9765 0.3669 0.4586 0.0685 Uiso 1.0000
H H2 1.1355 0.5855 0.4138 0.0824 Uiso 1.0000
H H3 1.2036 0.4637 0.3260 0.0832 Uiso 1.0000
H H5 0.9619 -0.1115 0.3369 0.0597 Uiso 1.0000
H H7 0.8251 -0.1837 0.4108 0.0584 Uiso 1.0000
H H8 0.8127 0.1252 0.4971 0.0609 Uiso 1.0000
H H9 0.4907 -0.3996 0.5512 0.0615 Uiso 1.0000
H H12 0.3309 -0.3809 0.6456 0.0627 Uiso 1.0000
H H13 0.2977 -0.1296 0.7186 0.0671 Uiso 1.0000
H H14 0.4200 0.2206 0.7301 0.0734 Uiso 1.0000
H H15 0.5857 0.3349 0.6677 0.0711 Uiso 1.0000

loop_
_atom_site_aniso_label
_atom_site_aniso_U_11
_atom_site_aniso_U_22
_atom_site_aniso_U_33
_atom_site_aniso_U_12
_atom_site_aniso_U_13
_atom_site_aniso_U_23
Cl1 0.0859(5) 0.1134(7) 0.0720(5) 0.0014(4) 0.0408(4) 0.0115(4)
O1 0.0724(11) 0.0732(12) 0.0554(9) -0.0277(9) 0.0190(8) -0.0162(8)
N1 0.0534(10) 0.0516(11) 0.0442(9) -0.0146(8) 0.0089(8) -0.0065(8)
N2 0.0480(10) 0.0497(11) 0.0501(10) -0.0061(8) 0.0090(8) -0.0010(8)
C1 0.0635(14) 0.0517(14) 0.0548(13) -0.0067(11) 0.0002(10) 0.0003(10)
C2 0.0708(16) 0.0562(16) 0.0812(18) -0.0205(12) -0.0065(13) 0.0071(13)
C3 0.0553(14) 0.0727(18) 0.0783(17) -0.0157(12) 0.0092(12) 0.0225(14)
C4 0.0463(12) 0.0696(16) 0.0567(13) 0.0011(11) 0.0123(10) 0.0151(11)
C5 0.0462(11) 0.0533(13) 0.0509(11) -0.0026(9) 0.0078(9) 0.0029(10)
C6 0.0423(10) 0.0485(13) 0.0454(11) -0.0020(9) 0.0035(8) 0.0049(9)
C7 0.0482(11) 0.0495(13) 0.0459(11) -0.0071(9) 0.0039(9) -0.0005(9)
C8 0.0498(11) 0.0540(13) 0.0452(11) -0.0089(9) 0.0061(9) -0.0023(9)
C9 0.0470(11) 0.0577(14) 0.0427(11) -0.0066(10) 0.0037(9) -0.0016(10)
C10 0.0428(11) 0.0513(13) 0.0419(10) -0.0068(9) 0.0054(8) 0.0015(9)
C11 0.0425(10) 0.0487(12) 0.0404(10) -0.0026(9) 0.0040(8) 0.0015(8)
C12 0.0510(12) 0.0586(14) 0.0473(11) -0.0076(10) 0.0068(9) 0.0055(10)
C13 0.0504(12) 0.0711(16) 0.0452(11) 0.0009(11) 0.0106(9) 0.0049(10)
C14 0.0567(13) 0.0713(17) 0.0545(13) 0.0024(12) 0.0108(11) -0.0128(11)
C15 0.0569(13) 0.0574(15) 0.0621(14) -0.0068(11) 0.0113(10) -0.0130(11)
C16 0.0419(10) 0.0470(12) 0.0472(11) -0.0021(9) 0.0043(8) 0.0007(9)

loop_
_atom_type_symbol
_atom_type_scat_dispersion_real
_atom_type_scat_dispersion_imag
_atom_type_scat_source
C 0.0033 0.0016 'International Tables Vol C 4.2.6.8 and 6.1.1.4'
H 0.0000 0.0000 'International Tables Vol C 4.2.6.8 and 6.1.1.4'
N 0.0061 0.0033 'International Tables Vol C 4.2.6.8 and 6.1.1.4'
O 0.0106 0.0060 'International Tables Vol C 4.2.6.8 and 6.1.1.4'
Cl 0.1484 0.1585 'International Tables Vol C 4.2.6.8 and 6.1.1.4'

loop_
_geom_angle_atom_site_label_1
_geom_angle_atom_site_label_2
_geom_angle_atom_site_label_3
_geom_angle
_geom_angle_publ_flag
C10 N1 C11 106.79(18) no
C10 N1 H9 127.1 no
C11 N1 H9 125.8 no
C10 N2 C16 104.25(17) no
C2 C1 C6 120.1(2) no
C2 C1 H1 119.6 no
C6 C1 H1 120.2 no
C1 C2 C3 120.5(2) no
C1 C2 H2 117.7 no
C3 C2 H2 121.9 no
C2 C3 C4 119.4(2) no
C2 C3 H3 122.6 no
C4 C3 H3 117.9 no
Cl1 C4 C3 120.05(19) no
Cl1 C4 C5 119.0(2) no
C3 C4 C5 120.9(2) no
C4 C5 C6 120.3(2) no
C4 C5 H5 120.1 no
C6 C5 H5 119.6 no
C1 C6 C5 118.8(2) no
C1 C6 C7 123.1(2) no
C5 C6 C7 118.1(2) no
C6 C7 C8 128.5(2) no
C6 C7 H7 115.3 no
C8 C7 H7 116.2 no
C7 C8 C9 120.4(2) no
C7 C8 H8 121.8 no
C9 C8 H8 117.7 no
C8 C9 O1 122.57(19) no
C8 C9 C10 118.00(19) no
O1 C9 C10 119.42(19) no
C9 C10 N1 120.70(19) no
C9 C10 N2 125.98(18) no
N1 C10 N2 113.32(18) no
N1 C11 C12 132.1(2) no
N1 C11 C16 105.33(17) no
C12 C11 C16 122.61(19) no
C11 C12 C13 116.4(2) no
C11 C12 H12 122.0 no
C13 C12 H12 121.6 no
C12 C13 C14 122.0(2) no
C12 C13 H13 118.9 no
C14 C13 H13 119.0 no
C13 C14 C15 121.3(2) no
C13 C14 H14 118.5 no
C15 C14 H14 120.2 no
C14 C15 C16 118.2(2) no
C14 C15 H15 121.9 no
C16 C15 H15 119.9 no
C11 C16 C15 119.37(19) no
C11 C16 N2 110.30(18) no
C15 C16 N2 130.3(2) no

loop_
_geom_bond_atom_site_label_1
_geom_bond_atom_site_label_2
_geom_bond_distance
_geom_bond_publ_flag
Cl1 C4 1.741(2) no
O1 C9 1.229(3) no
N1 C10 1.363(3) no
N1 C11 1.369(2) no
N1 H9 0.880 no
N2 C10 1.318(3) no
N2 C16 1.383(3) no
C1 C2 1.382(3) no
C1 C6 1.393(3) no
C1 H1 0.939 no
C2 C3 1.379(4) no
C2 H2 0.940 no
C3 C4 1.369(4) no
C3 H3 0.946 no
C4 C5 1.379(3) no
C5 C6 1.385(3) no
C5 H5 0.938 no
C6 C7 1.462(3) no
C7 C8 1.321(3) no
C7 H7 0.929 no
C8 C9 1.469(3) no
C8 H8 0.930 no
C9 C10 1.470(3) no
C11 C12 1.397(3) no
C11 C16 1.398(3) no
C12 C13 1.368(3) no
C12 H12 0.948 no
C13 C14 1.394(4) no
C13 H13 0.942 no
C14 C15 1.375(3) no
C14 H14 0.951 no
C15 C16 1.395(3) no
C15 H15 0.947 no

loop_
_geom_hbond_atom_site_label_D
_geom_hbond_atom_site_label_H
_geom_hbond_atom_site_label_A
_geom_hbond_site_symmetry_A
_geom_hbond_distance_DH
_geom_hbond_distance_HA
_geom_hbond_distance_DA
_geom_hbond_angle_DHA
_geom_hbond_publ_flag
N1 H9 O1 2_646 0.88 2.03 2.853(2) 156 yes

loop_
_cod_related_entry_id
_cod_related_entry_database
_cod_related_entry_code
1 ChemSpider 30655374
